data_2000829
loop_
_publ_author_name
'Kaneko, F.'
'Kobayashi, M.'
'Kitagawa, Y.'
'Matsuura, Y.'
'Sato, K.'
'Suzuki, M.'

_publ_section_title
;
 Structure of the \g~1~ phase of erucic acid
;
_journal_issue 6
_journal_name_full 'Acta Crystallographica Section C'
_journal_page_first 1060
_journal_page_last 1063
_journal_paper_doi 10.1107/S0108270191012994
_journal_volume 48
_journal_year 1992
_chemical_formula_sum 'C22 H42 O2'
_chemical_formula_weight 338.57
_space_group_IT_number 2
_space_group_name_Hall '-P 1'
_space_group_name_H-M_alt 'P -1'
_symmetry_cell_setting triclinic
_symmetry_space_group_name_Hall '-P 1'
_symmetry_space_group_name_H-M 'P -1'
_cell_angle_alpha 91.200(10)
_cell_angle_beta 90.85(2)
_cell_angle_gamma 117.32(2)
_cell_formula_units_Z 2
_cell_length_a 5.4620(10)
_cell_length_b 5.1970(10)
_cell_length_c 44.160(10)
_cell_volume 1113.0(4)
_diffrn_radiation_type Cu
_diffrn_radiation_wavelength 1.5418
_exptl_absorpt_coefficient_mu 0.44
_exptl_crystal_density_diffrn 1.01
_exptl_crystal_F_000 380
_cod_data_source_file as0523.cif
_cod_data_source_block as0523a
_cod_original_cell_volume 1113.0(5)
_cod_database_code 2000829

loop_
_space_group_symop_id
_space_group_symop_operation_xyz
1 x,y,z
2 -x,-y,-z

loop_
_atom_site_label
_atom_site_fract_x
_atom_site_fract_y
_atom_site_fract_z
C(1) .1961(6) -.1057(6) .02975(6)
C(2) .3394(6) -.2025(7) .05240(7)
C(3) .6054(6) .0325(7) .06648(7)
C(4) .7137(6) -.0867(7) .09160(7)
C(5) .9814(6) .1360(6) .10692(7)
C(6) 1.0797(6) .0172(7) .13293(7)
C(7) 1.3463(6) .2362(7) .14852(7)
C(8) 1.4426(6) .1185(7) .17459(7)
C(9) 1.7079(6) .3377(7) .19032(7)
C(10) 1.8016(6) .2200(7) .21684(7)
C(11) 2.0660(6) .4454(7) .23266(7)
C(12) 2.1506(8) .3345(9) .26035(8)
C(13) 2.4058(7) .5603(8) .27620(7)
C(14) 2.4126(8) .7178(9) .30027(8)
C(15) 2.1691(8) .6987(10) .31709(9)
C(16) 2.1023(8) .5038(9) .34416(8)
C(17) 1.8524(8) .4756(10) .36123(9)
C(18) 1.7751(9) .2662(10) .38685(10)
C(19) 1.5296(9) .2330(11) .40438(10)
C(20) 1.4495(10) .0203(11) .42947(10)
C(21) 1.2041(14) -.0066(15) .44707(14)
C(22) 1.122(3) -.2247(19) .47174(18)
O(1) .3018(4) .1341(5) .01877(5)
O(2) -.0546(4) -.2998(5) .02303(5)
H(1) .367(6) -.343(7) .0418(7)
H(2) .206(6) -.294(7) .0681(7)
H(3) .742(6) .119(6) .0513(6)
H(4) .570(6) .176(7) .0753(6)
H(5) .739(6) -.245(7) .0832(7)
H(6) .580(6) -.167(6) .1075(6)
H(7) 1.137(6) .208(6) .0916(6)
H(8) .948(6) .298(6) .1146(6)
H(9) 1.108(6) -.136(7) .1240(7)
H(0) .935(6) -.061(6) .1480(6)
H(11) 1.483(7) .308(7) .1330(7)
H(12) 1.318(6) .392(7) .1567(6)
H(13) 1.463(7) -.047(8) .1664(8)
H(14) 1.301(6) .047(6) .1893(6)
H(15) 1.856(6) .408(7) .1758(7)
H(16) 1.669(6) .494(7) .1984(6)
H(17) 1.831(7) .055(8) .2083(7)
H(18) 1.646(7) .146(7) .2316(7)
H(19) 2.209(7) .505(7) .2173(7)
H(20) 2.035(6) .606(7) .2395(7)
H(21) 2.164(9) .179(10) .2524(9)
H(22) 1.995(7) .259(7) .2744(8)
H(23) 2.609(8) .572(8) .2677(8)
H(24) 2.580(8) .845(9) .3110(8)
H(25) 2.193(10) .886(11) .3258(10)
H(26) 1.999(8) .625(8) .3030(8)
H(27) 2.074(8) .297(9) .3373(8)
H(28) 2.272(7) .580(8) .3597(8)
H(29) 1.883(8) .681(10) .3701(9)
H(30) 1.687(8) .413(8) .3460(8)
H(31) 1.753(8) .080(10) .3785(9)
H(32) 1.930(9) .336(9) .4011(9)
H(33) 1.585(8) .428(10) .4153(9)
H(34) 1.362(9) .194(10) .3893(10)
H(35) 1.423(9) -.184(11) .4212(10)
H(36) 1.605(8) .059(9) .4441(9)
H(37) 1.270(11) .185(13) .4592(11)
H(38) 1.035(13) -.082(14) .4288(13)
H(39) .946(15) .250(15) .4815(15)
H(40) 1.309(15) -.196(18) .4810(16)
H(41) 1.093(13) -.405(14) .4629(13)
H(42) -.144(9) -.224(10) .0092(10)

loop_
_geom_bond_atom_site_label_1
_geom_bond_atom_site_label_2
_geom_bond_distance
C(1) O(1) 1.222(4)
C(1) O(2) 1.299(4)
C(1) C(2) 1.492(4)
C(2) C(3) 1.517(4)
C(3) C(4) 1.520(4)
C(4) C(5) 1.523(4)
C(5) C(6) 1.518(4)
C(6) C(7) 1.518(5)
C(7) C(8) 1.511(5)
C(8) C(9) 1.517(5)
C(9) C(10) 1.519(5)
C(10) C(11) 1.526(5)
C(11) C(12) 1.516(6)
C(12) C(13) 1.498(6)
C(13) C(14) 1.318(6)
C(14) C(15) 1.497(7)
C(15) C(16) 1.521(7)
C(16) C(17) 1.518(7)
C(17) C(18) 1.512(7)
C(18) C(19) 1.501(7)
C(19) C(20) 1.504(8)
C(20) C(21) 1.512(9)
C(21) C(22) 1.507(13)
